data_4513539
loop_
_publ_author_name
'Andreychuk, Nicholas R.'
'Allard, Sheena R.'
'Parent, Shawna L. M.'
'Assoud, Abdeljalil'
'MacKinnon, Craig D.'

_publ_section_title
;
 Not Too Big and Not Too Small: &#x201C;Goldilocks&#x201D; Anion Size for
 Three-Dimensional Metal--Organic Frameworks Containing Oligothiophene
 Dinitrile Ligands (C4H2S)n(CN)2(n= 1, 2, 3) Bridging Silver(I) Cations
;
_journal_issue 9
_journal_name_full 'Crystal Growth &amp; Design'
_journal_page_first 4377
_journal_paper_doi 10.1021/acs.cgd.5b00698
_journal_volume 15
_journal_year 2015
_chemical_formula_sum 'C13 H10 Ag F6 N2 S Sb'
_chemical_formula_weight 569.91
_chemical_name_systematic
; 
 ? 
;
_space_group_IT_number 14
_symmetry_cell_setting monoclinic
_symmetry_space_group_name_Hall '-P 2ybc'
_symmetry_space_group_name_H-M 'P 1 21/c 1'
_atom_sites_solution_hydrogens geom
_atom_sites_solution_primary direct
_atom_sites_solution_secondary difmap
_audit_creation_method SHELXL-97
_cell_angle_alpha 90.00
_cell_angle_beta 102.2340(10)
_cell_angle_gamma 90.00
_cell_formula_units_Z 4
_cell_length_a 11.5741(10)
_cell_length_b 14.1549(12)
_cell_length_c 10.9185(9)
_cell_measurement_temperature 296(2)
_cell_volume 1748.2(3)
_computing_structure_refinement 'SHELXL-97 (Sheldrick, 2008)'
_computing_structure_solution 'SHELXS-97 (Sheldrick, 2008)'
_diffrn_ambient_temperature 296(2)
_diffrn_measured_fraction_theta_full 0.999
_diffrn_measured_fraction_theta_max 0.999
_diffrn_radiation_monochromator graphite
_diffrn_radiation_source 'fine-focus sealed tube'
_diffrn_radiation_type MoK\a
_diffrn_radiation_wavelength 0.71073
_diffrn_reflns_av_R_equivalents 0.0391
_diffrn_reflns_av_sigmaI/netI 0.0275
_diffrn_reflns_limit_h_max 15
_diffrn_reflns_limit_h_min -15
_diffrn_reflns_limit_k_max 18
_diffrn_reflns_limit_k_min -18
_diffrn_reflns_limit_l_max 14
_diffrn_reflns_limit_l_min -14
_diffrn_reflns_number 22911
_diffrn_reflns_theta_full 28.00
_diffrn_reflns_theta_max 28.00
_diffrn_reflns_theta_min 3.23
_exptl_absorpt_coefficient_mu 2.841
_exptl_absorpt_correction_T_max 0.9454
_exptl_absorpt_correction_T_min 0.4278
_exptl_absorpt_correction_type empirical
_exptl_absorpt_process_details 'APEX II'
_exptl_crystal_colour colourless
_exptl_crystal_density_diffrn 2.165
_exptl_crystal_density_method 'not measured'
_exptl_crystal_description needle
_exptl_crystal_F_000 1080
_exptl_crystal_size_max 0.36
_exptl_crystal_size_mid 0.14
_exptl_crystal_size_min 0.02
_refine_diff_density_max 1.271
_refine_diff_density_min -1.058
_refine_diff_density_rms 0.094
_refine_ls_extinction_coef 0.00082(15)
_refine_ls_extinction_expression Fc^*^=kFc[1+0.001xFc^2^\l^3^/sin(2\q)]^-1/4^
_refine_ls_extinction_method SHELXL
_refine_ls_goodness_of_fit_ref 1.158
_refine_ls_hydrogen_treatment constr
_refine_ls_matrix_type full
_refine_ls_number_parameters 219
_refine_ls_number_reflns 4220
_refine_ls_number_restraints 0
_refine_ls_restrained_S_all 1.158
_refine_ls_R_factor_all 0.0680
_refine_ls_R_factor_gt 0.0470
_refine_ls_shift/su_max 0.001
_refine_ls_shift/su_mean 0.000
_refine_ls_structure_factor_coef Fsqd
_refine_ls_weighting_details 'calc w=1/[\s^2^(Fo^2^)+(0.0139P)^2^+4.4043P] where P=(Fo^2^+2Fc^2^)/3'
_refine_ls_weighting_scheme calc
_refine_ls_wR_factor_gt 0.0847
_refine_ls_wR_factor_ref 0.0950
_reflns_number_gt 3042
_reflns_number_total 4220
_reflns_threshold_expression >2sigma(I)
_cod_data_source_file cg5b00698_si_002.cif
_cod_data_source_block 1_AgSbF6_C7H8
_cod_depositor_comments
;
The following automatic conversions were performed:

'_symmetry_cell_setting' value 'Monoclinic' changed to 'monoclinic'
according to
/usr/data/users/saulius/crontab/automatic-downloads/rss-feeds/ACS/lib/dictionaries/cif_core.dic
dictionary named 'cif_core.dic' version 2.4.2 from 2011-04-26.

Automatic conversion script
Id: cif_fix_values 3271 2015-04-21 07:52:19Z andrius 

 Adding full bibliography for 4513539--4513545.cif.
;
_cod_original_sg_symbol_H-M P2_1/c
_cod_database_code 4513539

loop_
_symmetry_equiv_pos_as_xyz
'x, y, z'
'-x, y+1/2, -z+1/2'
'-x, -y, -z'
'x, -y-1/2, z-1/2'

loop_
_atom_site_label
_atom_site_type_symbol
_atom_site_fract_x
_atom_site_fract_y
_atom_site_fract_z
_atom_site_U_iso_or_equiv
_atom_site_adp_type
_atom_site_occupancy
_atom_site_symmetry_multiplicity
_atom_site_calc_flag
_atom_site_refinement_flags
Sb1 Sb 0.21220(4) 0.07725(3) 0.34828(3) 0.06976(16) Uani 1 1 d .
Ag1 Ag 0.73351(4) 0.13954(5) 0.95149(6) 0.1024(2) Uani 1 1 d .
S1 S 0.24533(11) 0.10657(12) 0.98609(13) 0.0648(4) Uani 1 1 d .
C2 C 0.3231(4) 0.1049(4) 0.8699(5) 0.0507(11) Uani 1 1 d .
C3 C 0.2532(5) 0.1094(4) 0.7539(5) 0.0673(15) Uani 1 1 d .
H3A H 0.2815 0.1096 0.6803 0.081 Uiso 1 1 calc R
C4 C 0.1333(5) 0.1136(5) 0.7576(5) 0.0713(16) Uani 1 1 d .
H4A H 0.0725 0.1170 0.6868 0.086 Uiso 1 1 calc R
C5 C 0.1161(4) 0.1123(4) 0.8763(5) 0.0544(12) Uani 1 1 d .
C6 C 0.0048(5) 0.1175(4) 0.9123(5) 0.0644(14) Uani 1 1 d .
N7 N -0.0855(4) 0.1226(4) 0.9354(5) 0.0761(15) Uani 1 1 d .
C8 C 0.4488(4) 0.1030(4) 0.8991(5) 0.0539(12) Uani 1 1 d .
N9 N 0.5486(4) 0.1025(4) 0.9218(4) 0.0650(12) Uani 1 1 d .
F1 F 0.3150(5) 0.1731(3) 0.3262(5) 0.1411(19) Uani 1 1 d .
F2 F 0.1140(4) -0.0198(4) 0.3723(5) 0.1320(17) Uani 1 1 d .
F3 F 0.1379(5) 0.1569(3) 0.4425(4) 0.1343(18) Uani 1 1 d .
F4 F 0.3170(4) 0.0386(3) 0.4928(3) 0.1112(14) Uani 1 1 d .
F5 F 0.1106(4) 0.1143(4) 0.2030(4) 0.135(2) Uani 1 1 d .
F6 F 0.2875(4) -0.0026(3) 0.2554(3) 0.0964(12) Uani 1 1 d .
C10 C 0.7369(8) 0.2324(5) 0.6432(8) 0.097(2) Uani 1 1 d .
H10A H 0.7530 0.1861 0.5888 0.117 Uiso 1 1 calc R
C11 C 0.6288(9) 0.2364(7) 0.6596(9) 0.111(3) Uani 1 1 d .
C12 C 0.6000(17) 0.3095(9) 0.7439(11) 0.190(7) Uani 1 1 d .
H12A H 0.5240 0.3175 0.7575 0.228 Uiso 1 1 calc R
C13 C 0.689(2) 0.3633(9) 0.7990(13) 0.205(9) Uani 1 1 d .
H13A H 0.6761 0.4112 0.8527 0.246 Uiso 1 1 calc R
C14 C 0.804(2) 0.3499(11) 0.7783(12) 0.200(9) Uani 1 1 d .
H14A H 0.8634 0.3867 0.8262 0.239 Uiso 1 1 calc R
C15 C 0.8358(10) 0.2931(11) 0.7015(14) 0.167(6) Uani 1 1 d .
H15A H 0.9112 0.2905 0.6847 0.200 Uiso 1 1 calc R
C16 C 0.5311(10) 0.1883(10) 0.6065(10) 0.197(7) Uani 1 1 d .
H16A H 0.5510 0.1408 0.5518 0.295 Uiso 1 1 calc R
H16B H 0.4742 0.2309 0.5592 0.295 Uiso 1 1 calc R
H16C H 0.4983 0.1588 0.6706 0.295 Uiso 1 1 calc R

loop_
_atom_site_aniso_label
_atom_site_aniso_U_11
_atom_site_aniso_U_22
_atom_site_aniso_U_33
_atom_site_aniso_U_23
_atom_site_aniso_U_13
_atom_site_aniso_U_12
Sb1 0.0917(3) 0.0698(3) 0.0463(2) -0.00074(18) 0.01133(19) 0.0036(2)
Ag1 0.0430(3) 0.1532(6) 0.1167(5) -0.0234(4) 0.0296(3) -0.0165(3)
S1 0.0387(6) 0.1064(12) 0.0510(7) 0.0129(7) 0.0131(5) 0.0047(7)
C2 0.040(2) 0.059(3) 0.055(3) -0.001(2) 0.015(2) -0.002(2)
C3 0.053(3) 0.102(5) 0.049(3) -0.009(3) 0.016(2) -0.006(3)
C4 0.048(3) 0.105(5) 0.058(3) -0.008(3) 0.005(3) -0.005(3)
C5 0.039(2) 0.067(3) 0.058(3) 0.002(3) 0.013(2) -0.001(2)
C6 0.044(3) 0.082(4) 0.065(3) 0.004(3) 0.008(3) 0.000(3)
N7 0.039(2) 0.115(4) 0.074(3) 0.001(3) 0.011(2) -0.002(3)
C8 0.047(3) 0.062(3) 0.055(3) -0.001(2) 0.016(2) -0.002(2)
N9 0.041(2) 0.085(3) 0.073(3) -0.004(2) 0.019(2) -0.002(2)
F1 0.167(5) 0.094(3) 0.163(5) 0.015(3) 0.037(4) -0.029(3)
F2 0.124(4) 0.132(4) 0.153(4) -0.006(3) 0.057(3) -0.039(3)
F3 0.192(5) 0.124(4) 0.093(3) -0.013(3) 0.045(3) 0.049(4)
F4 0.134(4) 0.133(4) 0.057(2) 0.005(2) -0.001(2) 0.013(3)
F5 0.121(4) 0.211(5) 0.069(2) 0.021(3) 0.009(2) 0.075(4)
F6 0.118(3) 0.106(3) 0.068(2) -0.008(2) 0.024(2) 0.027(2)
C10 0.103(6) 0.077(5) 0.110(6) 0.026(4) 0.019(5) 0.005(5)
C11 0.101(6) 0.126(7) 0.104(6) 0.060(6) 0.015(5) -0.014(6)
C12 0.39(2) 0.098(8) 0.120(9) 0.003(7) 0.151(13) -0.022(11)
C13 0.43(3) 0.094(8) 0.129(10) -0.005(7) 0.151(15) -0.004(13)
C14 0.36(3) 0.152(12) 0.114(10) 0.040(8) 0.103(13) 0.052(14)
C15 0.104(7) 0.196(13) 0.205(13) 0.134(11) 0.042(9) 0.012(8)
C16 0.144(9) 0.291(16) 0.129(8) 0.106(10) -0.030(7) -0.080(11)

loop_
_atom_type_symbol
_atom_type_description
_atom_type_scat_dispersion_real
_atom_type_scat_dispersion_imag
_atom_type_scat_source
C C 0.0033 0.0016 'International Tables Vol C Tables 4.2.6.8 and 6.1.1.4'
H H 0.0000 0.0000 'International Tables Vol C Tables 4.2.6.8 and 6.1.1.4'
N N 0.0061 0.0033 'International Tables Vol C Tables 4.2.6.8 and 6.1.1.4'
F F 0.0171 0.0103 'International Tables Vol C Tables 4.2.6.8 and 6.1.1.4'
S S 0.1246 0.1234 'International Tables Vol C Tables 4.2.6.8 and 6.1.1.4'
Ag Ag -0.8971 1.1015 'International Tables Vol C Tables 4.2.6.8 and 6.1.1.4'
Sb Sb -0.5866 1.5461 'International Tables Vol C Tables 4.2.6.8 and 6.1.1.4'

loop_
_geom_angle_atom_site_label_1
_geom_angle_atom_site_label_2
_geom_angle_atom_site_label_3
_geom_angle
_geom_angle_site_symmetry_1
_geom_angle_site_symmetry_3
F2 Sb1 F5 92.0(3) . .
F2 Sb1 F1 178.3(3) . .
F5 Sb1 F1 89.4(3) . .
F2 Sb1 F6 89.9(2) . .
F5 Sb1 F6 89.46(19) . .
F1 Sb1 F6 89.2(2) . .
F2 Sb1 F3 90.1(2) . .
F5 Sb1 F3 91.1(2) . .
F1 Sb1 F3 90.7(3) . .
F6 Sb1 F3 179.5(2) . .
F2 Sb1 F4 88.3(2) . .
F5 Sb1 F4 178.7(2) . .
F1 Sb1 F4 90.3(2) . .
F6 Sb1 F4 89.26(18) . .
F3 Sb1 F4 90.2(2) . .
N7 Ag1 N9 155.7(2) 1_655 .
C2 S1 C5 90.0(2) . .
C3 C2 C8 126.3(5) . .
C3 C2 S1 113.0(4) . .
C8 C2 S1 120.7(4) . .
C2 C3 C4 112.1(5) . .
C5 C4 C3 112.1(5) . .
C4 C5 C6 126.0(5) . .
C4 C5 S1 112.8(4) . .
C6 C5 S1 121.1(4) . .
N7 C6 C5 177.0(6) . .
C6 N7 Ag1 171.5(5) . 1_455
N9 C8 C2 179.2(6) . .
C8 N9 Ag1 165.2(5) . .
C11 C10 C15 126.8(11) . .
C10 C11 C16 131.6(12) . .
C10 C11 C12 118.0(11) . .
C16 C11 C12 110.2(12) . .
C13 C12 C11 115.6(15) . .
C12 C13 C14 121.5(14) . .
C15 C14 C13 127.3(19) . .
C14 C15 C10 110.5(13) . .

loop_
_geom_bond_atom_site_label_1
_geom_bond_atom_site_label_2
_geom_bond_distance
_geom_bond_site_symmetry_2
Sb1 F2 1.837(4) .
Sb1 F5 1.839(4) .
Sb1 F1 1.854(5) .
Sb1 F6 1.854(4) .
Sb1 F3 1.855(4) .
Sb1 F4 1.857(4) .
Ag1 N7 2.152(4) 1_655
Ag1 N9 2.160(4) .
S1 C2 1.705(5) .
S1 C5 1.709(5) .
C2 C3 1.352(7) .
C2 C8 1.421(7) .
C3 C4 1.398(7) .
C4 C5 1.353(7) .
C5 C6 1.426(7) .
C6 N7 1.128(6) .
N7 Ag1 2.152(4) 1_455
C8 N9 1.130(6) .
C10 C11 1.302(11) .
C10 C15 1.465(15) .
C11 C16 1.342(12) .
C11 C12 1.469(14) .
C12 C13 1.32(2) .
C13 C14 1.41(2) .
C14 C15 1.271(17) .
